data_2100881
loop_
_publ_author_name
'Krause, J. A.'
'Baures, P. W.'
'Eggleston, D. S.'

_publ_section_title
;
 Molecular structures of <small>L</small>-Leu-<small>L</small>-Tyr,
 Gly-<small>D</small>,<small>L</small>-Met.<i>p</i>-toluenesulfonate
 and <small>L</small>-His-<small>L</small>-Leu
;
_journal_issue 1
_journal_name_full 'Acta Crystallographica Section B'
_journal_page_first 123
_journal_page_last 130
_journal_paper_doi 10.1107/S0108768192006207
_journal_volume 49
_journal_year 1993
_chemical_formula_sum 'C12 H20 N4 O3'
_chemical_formula_weight 268.32
_space_group_crystal_system monoclinic
_space_group_IT_number 4
_space_group_name_Hall 'P 2yb'
_space_group_name_H-M_alt 'P 1 21 1'
_cell_angle_alpha 90
_cell_angle_beta 99.000(10)
_cell_angle_gamma 90
_cell_formula_units_Z 2
_cell_length_a 6.5590(10)
_cell_length_b 5.4510(10)
_cell_length_c 20.463(2)
_cell_volume 722.61(19)
_diffrn_radiation_type Cu
_diffrn_radiation_wavelength 1.54184
_exptl_absorpt_coefficient_mu 0.7102
_exptl_crystal_density_diffrn 1.233
_exptl_crystal_F_000 288
_cod_data_source_file cd0063.cif
_cod_data_source_block cd0063c
_cod_original_cell_volume 722.7(3)
_cod_database_code 2100881

loop_
_space_group_symop_id
_space_group_symop_operation_xyz
1 x,y,z
2 -x,y+1/2,-z

loop_
_atom_site_label
_atom_site_fract_x
_atom_site_fract_y
_atom_site_fract_z
O'' .8246(3) -.454 .83070(8)
O' .7914(3) -.1448(4) .75862(9)
O1 1.3408(3) -.5103(4) .79522(9)
N1D 1.1256(3) -.6085(5) .92826(9)
N1 1.5626(3) -.9005(4) .84192(9)
N1E 1.2759(3) -.6082(5) 1.03286(9)
N2 1.0535(3) -.7255(5) .75540(10)
C1B 1.2343(3) -1.0104(5) .88350(10)
C1E 1.1528(3) -.4867(6) .98650(10)
C1D 1.3292(3) -.8193(5) 1.00200(10)
C1G 1.2381(3) -.8212(5) .93680(10)
C1' 1.2441(3) -.7025(5) .78940(10)
C1A 1.3358(3) -.9379(5) .82290(10)
C2A .9389(4) -.5138(6) .72540(10)
C2D1 .6501(9) -.8370(10) .5676(2)
C2' .8452(3) -.3602(5) .77630(10)
C2D2 .9710(10) -.585(2) .5781(2)
C2G .8365(7) -.7410(10) .6147(2)
C2B .7651(5) -.5992(7) .67180(10)
H1 1.631 -.992 .812
H2 1.620 -.965 .884
H3 1.598 -.745 .841
H4 1.323 -1.069 .791
H5 1.084 -1.050 .868
H6 1.308 -1.164 .905
H7 1.038 -.559 .889
H8 1.084 -.316 .993
H9 1.422 -.95 1.026
H10 .984 -.886 .756
H11 1.042 -.416 .707
H12 .657 -.710 .695
H13 .691 -.455 .657
H14 .918 -.90 .633
H15 .5600 -.9470 .5958
H16 .5613 -.7009 .5463
H17 .6975 -.9524 .5330
H18 1.0958 -.5248 .6117
H19 1.0258 -.6942 .5431
H20 .8896 -.4427 .5564

loop_
_geom_bond_atom_site_label_1
_geom_bond_atom_site_label_2
_geom_bond_distance
O'' C2' 1.251(3)
O' C2' 1.263(3)
O1 C1' 1.221(3)
N1D C1E 1.351(3)
N1D C1G 1.371(3)
N1 C1A 1.491(3)
N1E C1E 1.324(3)
N1E C1D 1.383(4)
N2 C1' 1.338(3)
N2 C2A 1.459(4)
C1B C1G 1.498(4)
C1B C1A 1.548(3)
C1D C1G 1.375(3)
C1' C1A 1.532(4)
C2A C2' 1.538(4)
C2A C2B 1.526(4)
C2D1 C2G 1.527(7)
C2D2 C2G 1.505(9)
C2G C2B 1.533(5)
